data_2232680
loop_
_publ_author_name
'Yang, Guang-Rui'
'Li, Guo-Ting'

_publ_section_title
;
 Tetraaquabis(2-{[5-(pyridin-4-yl)-1,3,4-oxadiazol-2-yl]sulfanyl}acetato)cobalt(II)
 monohydrate
;
_journal_coeditor_code GK2415
_journal_issue 12
_journal_name_full 'Acta Crystallographica Section E'
_journal_page_first m1746
_journal_page_last m1747
_journal_paper_doi 10.1107/S1600536811046526
_journal_volume 67
_journal_year 2011
_chemical_formula_iupac '[Co (C9 H6 N3 O3 S)2 (H2 O)4], H2 O'
_chemical_formula_moiety 'C18 H20 Co N6 O10 S2, H2 O'
_chemical_formula_sum 'C18 H22 Co N6 O11 S2'
_chemical_formula_weight 621.47
_chemical_name_systematic
;
Tetraaquabis(2-{[5-(pyridin-4-yl)-1,3,4-oxadiazol-2-
yl]sulfanyl}acetato)cobalt(II) monohydrate
;
_space_group_IT_number 2
_symmetry_cell_setting triclinic
_symmetry_space_group_name_Hall '-P 1'
_symmetry_space_group_name_H-M 'P -1'
_atom_sites_solution_hydrogens geom
_atom_sites_solution_primary direct
_atom_sites_solution_secondary difmap
_audit_creation_method SHELXL-97
_cell_angle_alpha 103.904(6)
_cell_angle_beta 96.040(6)
_cell_angle_gamma 103.017(6)
_cell_formula_units_Z 2
_cell_length_a 7.393(4)
_cell_length_b 11.122(6)
_cell_length_c 16.014(8)
_cell_measurement_reflns_used 2275
_cell_measurement_temperature 293(2)
_cell_measurement_theta_max 25.08
_cell_measurement_theta_min 2.65
_cell_volume 1227.5(11)
_computing_cell_refinement 'SAINT (Siemens, 1994)'
_computing_data_collection 'SMART (Siemens, 1996)'
_computing_data_reduction 'SAINT (Siemens, 1994)'
_computing_molecular_graphics 'SHELXTL (Sheldrick, 2008)'
_computing_publication_material 'SHELXL97 (Sheldrick, 2008)'
_computing_structure_refinement 'SHELXL97 (Sheldrick, 2008)'
_computing_structure_solution 'SHELXS97 (Sheldrick, 2008)'
_diffrn_ambient_temperature 293(2)
_diffrn_measured_fraction_theta_full 0.981
_diffrn_measured_fraction_theta_max 0.981
_diffrn_measurement_device_type 'Siemens SMART CCD'
_diffrn_measurement_method '\w scan'
_diffrn_radiation_monochromator graphite
_diffrn_radiation_source 'fine-focus sealed tube'
_diffrn_radiation_type MoK\a
_diffrn_radiation_wavelength 0.71073
_diffrn_reflns_av_R_equivalents 0.0558
_diffrn_reflns_av_sigmaI/netI 0.0821
_diffrn_reflns_limit_h_max 8
_diffrn_reflns_limit_h_min -8
_diffrn_reflns_limit_k_max 13
_diffrn_reflns_limit_k_min -13
_diffrn_reflns_limit_l_max 18
_diffrn_reflns_limit_l_min -19
_diffrn_reflns_number 8804
_diffrn_reflns_theta_full 25.00
_diffrn_reflns_theta_max 25.00
_diffrn_reflns_theta_min 2.65
_exptl_absorpt_coefficient_mu 0.940
_exptl_absorpt_correction_type none
_exptl_crystal_colour red
_exptl_crystal_density_diffrn 1.681
_exptl_crystal_density_method 'not measured'
_exptl_crystal_description block
_exptl_crystal_F_000 638
_exptl_crystal_size_max 0.40
_exptl_crystal_size_mid 0.25
_exptl_crystal_size_min 0.15
_refine_diff_density_max 1.506
_refine_diff_density_min -0.821
_refine_ls_extinction_method none
_refine_ls_goodness_of_fit_ref 1.000
_refine_ls_hydrogen_treatment mixed
_refine_ls_matrix_type full
_refine_ls_number_parameters 373
_refine_ls_number_reflns 4234
_refine_ls_number_restraints 14
_refine_ls_restrained_S_all 1.001
_refine_ls_R_factor_all 0.0916
_refine_ls_R_factor_gt 0.0653
_refine_ls_shift/su_max 0.000
_refine_ls_shift/su_mean 0.000
_refine_ls_structure_factor_coef Fsqd
_refine_ls_weighting_details 'calc w=1/[\s^2^(Fo^2^)+(0.1108P)^2^] where P=(Fo^2^+2Fc^2^)/3'
_refine_ls_weighting_scheme calc
_refine_ls_wR_factor_gt 0.1600
_refine_ls_wR_factor_ref 0.1824
_reflns_number_gt 2975
_reflns_number_total 4234
_reflns_threshold_expression I>2sigma(I)
_cod_data_source_file gk2415.cif
_cod_data_source_block I
_cod_database_code 2232680
_cod_database_fobs_code 2232680

loop_
_symmetry_equiv_pos_as_xyz
'x, y, z'
'-x, -y, -z'

loop_
_atom_site_type_symbol
_atom_site_label
_atom_site_fract_x
_atom_site_fract_y
_atom_site_fract_z
_atom_site_U_iso_or_equiv
_atom_site_adp_type
_atom_site_calc_flag
_atom_site_refinement_flags
_atom_site_occupancy
_atom_site_symmetry_multiplicity
Co Co1 0.78325(9) 0.30500(6) 0.54979(4) 0.0341(2) Uani d . 1 1
S S1 0.75640(19) 0.10713(12) 0.18118(8) 0.0428(4) Uani d . 1 1
S S2 0.63708(19) 0.46656(12) 1.16857(8) 0.0440(4) Uani d . 1 1
O O1 0.8385(5) 0.3050(3) 0.4234(2) 0.0402(8) Uani d . 1 1
O O2 0.6631(6) 0.1130(3) 0.3422(2) 0.0572(10) Uani d . 1 1
O O3 0.8313(5) 0.0864(3) 0.0228(2) 0.0405(8) Uani d . 1 1
O O4 0.3915(5) 0.3743(3) 1.3574(2) 0.0462(9) Uani d . 1 1
O O5 0.6136(5) 0.5403(3) 1.3476(2) 0.0497(9) Uani d . 1 1
O O6 0.6559(5) 0.4033(3) 0.9999(2) 0.0424(8) Uani d . 1 1
O O7 0.5077(5) 0.3243(3) 0.5123(2) 0.0389(8) Uani d D 1 1
O O8 0.8788(5) 0.5034(3) 0.5868(2) 0.0457(9) Uani d D 1 1
O O9 1.0481(5) 0.2784(4) 0.5833(3) 0.0483(9) Uani d D 1 1
O O10 0.6705(5) 0.1073(3) 0.5044(2) 0.0452(9) Uani d D 1 1
O O11 0.1925(6) 0.1010(4) 0.4736(2) 0.0570(10) Uani d D 1 1
N N1 0.9855(6) 0.2754(4) 0.1118(3) 0.0473(11) Uani d . 1 1
N N2 1.0274(6) 0.2712(4) 0.0278(3) 0.0481(11) Uani d . 1 1
N N3 0.8966(6) 0.0086(4) -0.2939(3) 0.0492(11) Uani d . 1 1
N N4 0.7224(5) 0.3085(4) 0.6795(3) 0.0362(9) Uani d . 1 1
N N5 0.4802(7) 0.2040(4) 0.9494(3) 0.0505(12) Uani d . 1 1
N N6 0.4768(6) 0.2448(4) 1.0384(3) 0.0487(11) Uani d . 1 1
C C1 0.7812(6) 0.2151(4) 0.3525(3) 0.0350(11) Uani d . 1 1
C C2 0.8695(7) 0.2403(5) 0.2745(3) 0.0399(12) Uani d . 1 1
H H2A 1.0065 0.2479 0.2856 0.048 Uiso calc R 1 1
H H2B 0.8508 0.3211 0.2641 0.048 Uiso calc R 1 1
C C3 0.8697(7) 0.1655(5) 0.1053(3) 0.0363(11) Uani d . 1 1
C C4 0.9354(7) 0.1611(4) -0.0218(3) 0.0370(11) Uani d . 1 1
C C5 0.9225(7) 0.1068(5) -0.1155(3) 0.0379(11) Uani d . 1 1
C C6 0.7994(7) -0.0095(5) -0.1589(3) 0.0436(12) Uani d . 1 1
H H6 0.7221 -0.0581 -0.1285 0.052 Uiso calc R 1 1
C C7 0.7907(7) -0.0541(5) -0.2484(3) 0.0445(12) Uani d . 1 1
H H7 0.7041 -0.1339 -0.2785 0.053 Uiso calc R 1 1
C C8 1.0126(8) 0.1215(5) -0.2516(3) 0.0477(13) Uani d . 1 1
H H8 1.0851 0.1686 -0.2845 0.057 Uiso calc R 1 1
C C9 1.0345(7) 0.1750(5) -0.1624(3) 0.0425(12) Uani d . 1 1
H H9 1.1224 0.2551 -0.1343 0.051 Uiso calc R 1 1
C C10 0.4996(7) 0.4344(5) 1.3167(3) 0.0376(11) Uani d . 1 1
C C11 0.4767(7) 0.3688(5) 1.2190(3) 0.0377(11) Uani d . 1 1
H H11A 0.3455 0.3558 1.1908 0.045 Uiso calc R 1 1
H H11B 0.5032 0.2837 1.2108 0.045 Uiso calc R 1 1
C C12 0.5816(7) 0.3609(5) 1.0651(3) 0.0381(11) Uani d . 1 1
C C13 0.5860(7) 0.2988(5) 0.9296(3) 0.0391(12) Uani d . 1 1
C C14 0.6358(6) 0.3042(4) 0.8441(3) 0.0332(10) Uani d . 1 1
C C15 0.5456(7) 0.2050(5) 0.7710(3) 0.0412(12) Uani d . 1 1
H H15 0.4529 0.1337 0.7760 0.049 Uiso calc R 1 1
C C16 0.5918(7) 0.2109(5) 0.6909(3) 0.0405(12) Uani d . 1 1
H H16 0.5283 0.1426 0.6412 0.049 Uiso calc R 1 1
C C17 0.8101(7) 0.4028(5) 0.7512(3) 0.0398(12) Uani d . 1 1
H H17 0.9044 0.4719 0.7446 0.048 Uiso calc R 1 1
C C18 0.7718(7) 0.4056(5) 0.8338(3) 0.0408(12) Uani d . 1 1
H H18 0.8369 0.4753 0.8826 0.049 Uiso calc R 1 1
H H7B 0.503(8) 0.355(5) 0.469(2) 0.061 Uiso d D 1 1
H H7A 0.471(8) 0.379(4) 0.548(3) 0.061 Uiso d D 1 1
H H8A 0.793(6) 0.540(5) 0.599(4) 0.061 Uiso d D 1 1
H H9B 1.087(8) 0.226(4) 0.547(3) 0.061 Uiso d D 1 1
H H9A 1.144(5) 0.340(3) 0.604(4) 0.061 Uiso d D 1 1
H H8B 0.966(5) 0.554(4) 0.573(4) 0.061 Uiso d D 1 1
H H10A 0.709(8) 0.044(4) 0.512(4) 0.061 Uiso d D 1 1
H H11C 0.163(6) 0.082(5) 0.4196(8) 0.061 Uiso d D 1 1
H H10B 0.657(8) 0.105(6) 0.4512(12) 0.061 Uiso d D 1 1
H H11D 0.3009(12) 0.1571(12) 0.481(3) 0.061 Uiso d D 1 1

loop_
_atom_site_aniso_label
_atom_site_aniso_U_11
_atom_site_aniso_U_22
_atom_site_aniso_U_33
_atom_site_aniso_U_12
_atom_site_aniso_U_13
_atom_site_aniso_U_23
Co1 0.0346(4) 0.0291(4) 0.0268(4) -0.0062(3) 0.0043(3) -0.0008(3)
S1 0.0500(8) 0.0355(7) 0.0281(6) -0.0053(6) 0.0019(6) -0.0019(5)
S2 0.0508(8) 0.0391(7) 0.0300(7) -0.0028(6) 0.0082(6) -0.0001(5)
O1 0.044(2) 0.0313(17) 0.0313(18) -0.0080(16) 0.0090(15) -0.0019(14)
O2 0.064(2) 0.044(2) 0.035(2) -0.025(2) 0.0006(18) -0.0034(16)
O3 0.049(2) 0.0304(18) 0.0276(17) -0.0054(16) 0.0009(15) -0.0017(14)
O4 0.057(2) 0.043(2) 0.0319(18) 0.0023(18) 0.0133(17) 0.0046(16)
O5 0.045(2) 0.046(2) 0.0345(19) -0.0126(18) 0.0057(16) -0.0090(16)
O6 0.052(2) 0.0395(19) 0.0273(18) 0.0007(17) 0.0102(16) 0.0036(15)
O7 0.040(2) 0.039(2) 0.0289(18) 0.0010(16) 0.0042(15) 0.0029(15)
O8 0.045(2) 0.0286(19) 0.052(2) -0.0057(16) 0.0163(19) 0.0014(17)
O9 0.036(2) 0.045(2) 0.048(2) -0.0013(17) 0.0039(17) -0.0032(18)
O10 0.058(2) 0.0292(18) 0.038(2) -0.0055(17) 0.0087(18) 0.0054(17)
O11 0.062(2) 0.051(2) 0.040(2) -0.005(2) 0.0034(19) -0.0016(18)
N1 0.051(3) 0.041(2) 0.035(2) -0.004(2) 0.008(2) -0.0046(19)
N2 0.053(3) 0.042(3) 0.033(2) -0.005(2) 0.007(2) -0.002(2)
N3 0.054(3) 0.049(3) 0.035(2) 0.002(2) 0.003(2) 0.005(2)
N4 0.036(2) 0.031(2) 0.033(2) -0.0024(18) 0.0025(17) 0.0020(17)
N5 0.060(3) 0.048(3) 0.031(2) -0.005(2) 0.010(2) 0.003(2)
N6 0.056(3) 0.049(3) 0.031(2) -0.002(2) 0.013(2) 0.006(2)
C1 0.033(3) 0.031(3) 0.029(2) -0.004(2) -0.001(2) 0.000(2)
C2 0.046(3) 0.034(3) 0.027(2) -0.004(2) 0.006(2) -0.002(2)
C3 0.038(3) 0.036(3) 0.024(2) 0.004(2) 0.000(2) -0.005(2)
C4 0.035(3) 0.030(3) 0.039(3) 0.003(2) 0.003(2) 0.002(2)
C5 0.040(3) 0.033(3) 0.035(3) 0.008(2) 0.001(2) 0.004(2)
C6 0.048(3) 0.040(3) 0.033(3) 0.000(3) 0.004(2) 0.004(2)
C7 0.040(3) 0.043(3) 0.038(3) 0.000(2) 0.001(2) 0.001(2)
C8 0.051(3) 0.053(3) 0.036(3) 0.008(3) 0.007(2) 0.012(3)
C9 0.044(3) 0.033(3) 0.041(3) 0.001(2) -0.001(2) 0.003(2)
C10 0.042(3) 0.040(3) 0.027(2) 0.011(2) 0.004(2) 0.002(2)
C11 0.039(3) 0.034(3) 0.029(2) -0.001(2) 0.003(2) -0.001(2)
C12 0.040(3) 0.039(3) 0.029(3) 0.006(2) 0.003(2) 0.003(2)
C13 0.046(3) 0.036(3) 0.028(3) 0.005(2) 0.006(2) 0.000(2)
C14 0.036(3) 0.032(2) 0.030(2) 0.005(2) 0.008(2) 0.006(2)
C15 0.045(3) 0.035(3) 0.033(3) -0.006(2) 0.008(2) 0.004(2)
C16 0.046(3) 0.034(3) 0.028(2) -0.005(2) 0.003(2) -0.001(2)
C17 0.041(3) 0.035(3) 0.032(3) -0.007(2) 0.006(2) 0.003(2)
C18 0.044(3) 0.035(3) 0.028(2) -0.006(2) -0.001(2) -0.004(2)

loop_
_atom_type_symbol
_atom_type_description
_atom_type_scat_dispersion_real
_atom_type_scat_dispersion_imag
_atom_type_scat_source
C C 0.0033 0.0016 'International Tables Vol C Tables 4.2.6.8 and 6.1.1.4'
H H 0.0000 0.0000 'International Tables Vol C Tables 4.2.6.8 and 6.1.1.4'
Co Co 0.3494 0.9721 'International Tables Vol C Tables 4.2.6.8 and 6.1.1.4'
N N 0.0061 0.0033 'International Tables Vol C Tables 4.2.6.8 and 6.1.1.4'
O O 0.0106 0.0060 'International Tables Vol C Tables 4.2.6.8 and 6.1.1.4'
S S 0.1246 0.1234 'International Tables Vol C Tables 4.2.6.8 and 6.1.1.4'

loop_
_geom_angle_atom_site_label_1
_geom_angle_atom_site_label_2
_geom_angle_atom_site_label_3
_geom_angle
_geom_angle_publ_flag
O8 Co1 O9 93.76(15) ?
O8 Co1 O10 175.09(15) n
O9 Co1 O10 90.39(15) ?
O8 Co1 O1 88.89(13) ?
O9 Co1 O1 90.15(14) ?
O10 Co1 O1 88.47(13) ?
O8 Co1 O7 88.48(14) ?
O9 Co1 O7 177.66(14) n
O10 Co1 O7 87.35(15) ?
O1 Co1 O7 89.22(13) ?
O8 Co1 N4 90.21(14) ?
O9 Co1 N4 91.06(15) ?
O10 Co1 N4 92.35(14) ?
O1 Co1 N4 178.54(13) n
O7 Co1 N4 89.61(14) ?
C3 S1 C2 97.1(2) ?
C12 S2 C11 96.7(2) ?
C1 O1 Co1 128.8(3) ?
C3 O3 C4 102.2(4) ?
C12 O6 C13 102.0(4) ?
Co1 O7 H7B 111(4) ?
Co1 O7 H7A 116(4) ?
H7B O7 H7A 99(5) ?
Co1 O8 H8A 113(4) ?
Co1 O8 H8B 132(4) ?
H8A O8 H8B 109(5) ?
Co1 O9 H9B 119(4) ?
Co1 O9 H9A 122(4) ?
H9B O9 H9A 103(6) ?
Co1 O10 H10A 133(4) ?
Co1 O10 H10B 95(4) ?
H10A O10 H10B 110(6) ?
H11C O11 H11D 100.1(15) ?
C3 N1 N2 106.1(4) ?
C4 N2 N1 106.7(4) ?
C7 N3 C8 117.7(5) ?
C17 N4 C16 116.7(4) ?
C17 N4 Co1 123.8(3) ?
C16 N4 Co1 119.5(3) ?
C13 N5 N6 106.5(4) ?
C12 N6 N5 106.1(4) ?
O2 C1 O1 126.2(4) ?
O2 C1 C2 118.4(4) ?
O1 C1 C2 115.3(4) ?
C1 C2 S1 107.5(3) ?
C1 C2 H2A 110.2 ?
S1 C2 H2A 110.2 ?
C1 C2 H2B 110.2 ?
S1 C2 H2B 110.2 ?
H2A C2 H2B 108.5 ?
N1 C3 O3 112.6(4) ?
N1 C3 S1 131.2(4) ?
O3 C3 S1 116.2(3) ?
N2 C4 O3 112.4(4) ?
N2 C4 C5 130.1(5) ?
O3 C4 C5 117.5(4) ?
C6 C5 C9 119.1(5) ?
C6 C5 C4 121.3(5) ?
C9 C5 C4 119.6(5) ?
C5 C6 C7 118.3(5) ?
C5 C6 H6 120.8 ?
C7 C6 H6 120.8 ?
N3 C7 C6 123.4(5) ?
N3 C7 H7 118.3 ?
C6 C7 H7 118.3 ?
N3 C8 C9 123.9(5) ?
N3 C8 H8 118.1 ?
C9 C8 H8 118.1 ?
C8 C9 C5 117.4(5) ?
C8 C9 H9 121.3 ?
C5 C9 H9 121.3 ?
O5 C10 O4 126.2(5) ?
O5 C10 C11 118.9(4) ?
O4 C10 C11 114.8(4) ?
C10 C11 S2 110.1(3) ?
C10 C11 H11A 109.6 ?
S2 C11 H11A 109.6 ?
C10 C11 H11B 109.6 ?
S2 C11 H11B 109.6 ?
H11A C11 H11B 108.2 ?
N6 C12 O6 112.9(4) ?
N6 C12 S2 129.8(4) ?
O6 C12 S2 117.4(4) ?
N5 C13 O6 112.5(4) ?
N5 C13 C14 127.9(4) ?
O6 C13 C14 119.6(4) ?
C15 C14 C18 118.5(4) ?
C15 C14 C13 119.4(4) ?
C18 C14 C13 122.1(4) ?
C16 C15 C14 119.2(4) ?
C16 C15 H15 120.4 ?
C14 C15 H15 120.4 ?
N4 C16 C15 123.3(4) ?
N4 C16 H16 118.4 ?
C15 C16 H16 118.4 ?
N4 C17 C18 124.1(4) ?
N4 C17 H17 118.0 ?
C18 C17 H17 118.0 ?
C17 C18 C14 118.3(4) ?
C17 C18 H18 120.9 ?
C14 C18 H18 120.9 ?

loop_
_geom_bond_atom_site_label_1
_geom_bond_atom_site_label_2
_geom_bond_distance
_geom_bond_publ_flag
Co1 O8 2.074(4) yes
Co1 O9 2.080(4) yes
Co1 O10 2.083(4) yes
Co1 O1 2.107(3) yes
Co1 O7 2.135(4) yes
Co1 N4 2.164(4) yes
S1 C3 1.718(5) ?
S1 C2 1.800(5) ?
S2 C12 1.732(5) ?
S2 C11 1.812(5) ?
O1 C1 1.277(5) ?
O2 C1 1.229(6) ?
O3 C3 1.359(5) ?
O3 C4 1.381(6) ?
O4 C10 1.261(6) ?
O5 C10 1.236(6) ?
O6 C12 1.361(6) ?
O6 C13 1.365(6) ?
O7 H7B 0.841(10) ?
O7 H7A 0.843(10) ?
O8 H8A 0.839(10) ?
O8 H8B 0.837(10) ?
O9 H9B 0.840(10) ?
O9 H9A 0.838(11) ?
O10 H10A 0.842(7) ?
O10 H10B 0.841(10) ?
O11 H11C 0.831(10) ?
O11 H11D 0.875(8) ?
N1 C3 1.298(6) ?
N1 N2 1.404(6) ?
N2 C4 1.280(6) ?
N3 C7 1.322(7) ?
N3 C8 1.325(7) ?
N4 C17 1.340(6) ?
N4 C16 1.343(6) ?
N5 C13 1.291(6) ?
N5 N6 1.394(6) ?
N6 C12 1.290(7) ?
C1 C2 1.525(6) ?
C2 H2A 0.9900 ?
C2 H2B 0.9900 ?
C4 C5 1.461(7) ?
C5 C6 1.375(7) ?
C5 C9 1.396(7) ?
C6 C7 1.389(7) ?
C6 H6 0.9500 ?
C7 H7 0.9500 ?
C8 C9 1.386(7) ?
C8 H8 0.9500 ?
C9 H9 0.9500 ?
C10 C11 1.532(6) ?
C11 H11A 0.9900 ?
C11 H11B 0.9900 ?
C13 C14 1.466(6) ?
C14 C15 1.385(7) ?
C14 C18 1.388(7) ?
C15 C16 1.373(7) ?
C15 H15 0.9500 ?
C16 H16 0.9500 ?
C17 C18 1.377(6) ?
C17 H17 0.9500 ?
C18 H18 0.9500 ?

loop_
_geom_hbond_atom_site_label_D
_geom_hbond_atom_site_label_H
_geom_hbond_atom_site_label_A
_geom_hbond_site_symmetry_A
_geom_hbond_distance_DH
_geom_hbond_distance_HA
_geom_hbond_distance_DA
_geom_hbond_angle_DHA
O10 H10B O2 . 0.841(10) 1.773(14) 2.608(5) 172(6)
O11 H11D O7 . 0.875(8) 2.039(8) 2.886(5) 163(2)
O10 H10A O11 2_656 0.842(7) 1.968(10) 2.810(6) 178(6)
O7 H7A O5 2_667 0.843(10) 1.94(2) 2.741(5) 160(5)
O8 H8A O4 2_667 0.839(10) 1.933(15) 2.767(5) 172(6)
O9 H9B O11 1_655 0.840(10) 1.956(13) 2.793(5) 174(6)
O7 H7B O4 1_554 0.841(10) 1.97(3) 2.762(5) 156(6)
O8 H8B O1 2_766 0.837(10) 1.87(2) 2.677(5) 163(6)
O9 H9A O5 2_767 0.838(11) 1.931(15) 2.761(5) 170(5)
O11 H11C N3 2_655 0.831(10) 1.975(18) 2.785(6) 165(5)
